data_7242932
loop_
_publ_author_name
'Bristow, Jonathan C.'
'Cliff, Stacey V. A.'
'Yang, Songjie'
'Wallis, John D.'

_publ_section_title
;
 Interaction, bond formation or reaction between a dimethylamino group and
 an adjacent alkene or aldehyde group in aromatic systems controlled by
 remote molecular constraints
;
_journal_issue 25
_journal_name_full CrystEngComm
_journal_page_first 4500
_journal_page_last 4512
_journal_paper_doi 10.1039/D1CE00377A
_journal_volume 23
_journal_year 2021
_chemical_formula_moiety 'C24 H25 N O4'
_chemical_formula_sum 'C24 H25 N O4'
_chemical_formula_weight 391.45
_chemical_melting_point 478.5(15)
_chemical_name_systematic
1,2,2,8,8-Pentamethyl-1,2,3,4-tetrahydro-8H-spiro[1,3-dioxane-5,3-fluoreno[4,5-bcd]azocine]-4,6-dione
_space_group_crystal_system monoclinic
_space_group_IT_number 14
_space_group_name_Hall '-P 2yn'
_space_group_name_H-M_alt 'P 1 21/n 1'
_atom_sites_solution_hydrogens geom
_audit_creation_date 2019-09-17
_audit_creation_method
;
Olex2 1.2
(compiled 2018.05.29 svn.r3508 for OlexSys, GUI svn.r5506)
;
_audit_update_record
;
2021-03-09 deposited with the CCDC.	2021-05-27 downloaded from the CCDC.
;
_cell_angle_alpha 90
_cell_angle_beta 104.652(3)
_cell_angle_gamma 90
_cell_formula_units_Z 4
_cell_length_a 10.9539(3)
_cell_length_b 9.5493(3)
_cell_length_c 19.3902(6)
_cell_measurement_reflns_used 3805
_cell_measurement_temperature 150.00(10)
_cell_measurement_theta_max 29.2120
_cell_measurement_theta_min 2.4320
_cell_volume 1962.30(11)
_computing_cell_refinement 'CrysAlisPro 1.171.39.46 (Rigaku OD, 2018)'
_computing_data_collection 'CrysAlisPro 1.171.39.46 (Rigaku OD, 2018)'
_computing_data_reduction 'CrysAlisPro 1.171.39.46 (Rigaku OD, 2018)'
_computing_molecular_graphics 'Olex2 (Dolomanov et al., 2009)'
_computing_publication_material 'Olex2 (Dolomanov et al., 2009)'
_computing_structure_refinement 'ShelXL (Sheldrick, 2015)'
_computing_structure_solution 'ShelXT (Sheldrick, 2015)'
_diffrn_ambient_environment N~2~
_diffrn_ambient_temperature 150.00(10)
_diffrn_detector 'CCD plate'
_diffrn_detector_area_resol_mean 15.9832
_diffrn_detector_type Sapphire3
_diffrn_measured_fraction_theta_full 1.000
_diffrn_measured_fraction_theta_max 0.850
_diffrn_measurement_details
;
List of Runs (angles in degrees, time in seconds):

  # Type    Start    End  Width  t~exp~   \w     \q     \k     \f   Frames
#--------------------------------------------------------------------------
  1  \w      0.00  42.00   1.00   75.00    --  -16.00  19.00  60.00   42
  2  \w    -43.00  21.00   1.00   75.00    --   16.16 -57.00 -30.00   64
  3  \w     -1.00  72.00   1.00   75.00    --   16.16  57.00 150.00   73
  4  \w     26.00  71.00   1.00   75.00    --   16.16  57.00 -90.00   45
;
_diffrn_measurement_device 'four-circle diffractometer'
_diffrn_measurement_device_type 'Xcalibur, Sapphire3, Gemini'
_diffrn_measurement_method '\w scans'
_diffrn_orient_matrix_type 'CrysAlisPro convention (1999,Acta A55,543-557)'
_diffrn_orient_matrix_UB_11 0.0122350000
_diffrn_orient_matrix_UB_12 0.0421938000
_diffrn_orient_matrix_UB_13 -0.0275799000
_diffrn_orient_matrix_UB_21 0.0630533000
_diffrn_orient_matrix_UB_22 -0.0249218000
_diffrn_orient_matrix_UB_23 0.0080591000
_diffrn_orient_matrix_UB_31 -0.0189211000
_diffrn_orient_matrix_UB_32 -0.0558525000
_diffrn_orient_matrix_UB_33 -0.0244987000
_diffrn_radiation_monochromator graphite
_diffrn_radiation_probe x-ray
_diffrn_radiation_type MoK\a
_diffrn_radiation_wavelength 0.71073
_diffrn_reflns_av_R_equivalents 0.0268
_diffrn_reflns_av_unetI/netI 0.0453
_diffrn_reflns_Laue_measured_fraction_full 1.000
_diffrn_reflns_Laue_measured_fraction_max 0.850
_diffrn_reflns_limit_h_max 14
_diffrn_reflns_limit_h_min -14
_diffrn_reflns_limit_k_max 12
_diffrn_reflns_limit_k_min -8
_diffrn_reflns_limit_l_max 19
_diffrn_reflns_limit_l_min -25
_diffrn_reflns_number 9504
_diffrn_reflns_point_group_measured_fraction_full 1.000
_diffrn_reflns_point_group_measured_fraction_max 0.850
_diffrn_reflns_theta_full 25.242
_diffrn_reflns_theta_max 29.262
_diffrn_reflns_theta_min 2.171
_diffrn_source 'fine-focus sealed X-ray tube'
_diffrn_source_type 'Enhance (Mo) X-ray Source'
_exptl_absorpt_coefficient_mu 0.090
_exptl_absorpt_correction_T_max 1.000
_exptl_absorpt_correction_T_min 0.916
_exptl_absorpt_correction_type gaussian
_exptl_absorpt_process_details
;
CrysAlisPro 1.171.39.46 (Rigaku Oxford Diffraction, 2018)
Numerical absorption correction based on gaussian integration over
			a multifaceted crystal model
Empirical absorption correction using spherical harmonics,
 implemented in SCALE3 ABSPACK scaling algorithm.
;
_exptl_crystal_colour colourless
_exptl_crystal_colour_primary colourless
_exptl_crystal_density_diffrn 1.325
_exptl_crystal_description block
_exptl_crystal_F_000 832
_exptl_crystal_recrystallization_method 'Re-crystallisation from solvent: DCM/hexane'
_exptl_crystal_size_max 0.203
_exptl_crystal_size_mid 0.192
_exptl_crystal_size_min 0.169
_refine_diff_density_max 0.276
_refine_diff_density_min -0.227
_refine_diff_density_rms 0.049
_refine_ls_extinction_method none
_refine_ls_goodness_of_fit_ref 1.057
_refine_ls_hydrogen_treatment constr
_refine_ls_matrix_type full
_refine_ls_number_parameters 267
_refine_ls_number_reflns 4532
_refine_ls_number_restraints 0
_refine_ls_restrained_S_all 1.057
_refine_ls_R_factor_all 0.0681
_refine_ls_R_factor_gt 0.0510
_refine_ls_shift/su_max 0.000
_refine_ls_shift/su_mean 0.000
_refine_ls_structure_factor_coef Fsqd
_refine_ls_weighting_details 'w=1/[\s^2^(Fo^2^)+(0.0408P)^2^+0.6605P] where P=(Fo^2^+2Fc^2^)/3'
_refine_ls_weighting_scheme calc
_refine_ls_wR_factor_gt 0.1030
_refine_ls_wR_factor_ref 0.1109
_reflns_Friedel_coverage 0.000
_reflns_number_gt 3645
_reflns_number_total 4532
_reflns_threshold_expression 'I > 2\s(I)'
_cod_data_source_file d1ce00377a2.cif
_cod_data_source_block jb290absbeam
_cod_depositor_comments
;
The following automatic conversions were performed:

data item '_chemical_melting_point' value '477-480' was changed to
'478.5(15)' -- the average value was taken and precision was
estimated.

Automatic conversion script
Id: cif_fix_values 7556 2019-12-06 15:28:31Z antanas 

 Adding full bibliography for 7242927--7242944.cif.
;
_cod_database_code 7242932
_shelx_shelxl_version_number 2016/6
_chemical_oxdiff_formula 'C24 O4 N1 H26'
_chemical_oxdiff_usercomment 'Colourless Block'
_shelx_space_group_comment
;
The symmetry employed for this shelxl refinement is uniquely defined
by the following loop, which should always be used as a source of
symmetry information in preference to the above space-group names.
They are only intended as comments.
;
_reflns_odcompleteness_completeness 99.93
_reflns_odcompleteness_iscentric 1
_reflns_odcompleteness_theta 26.32
_olex2_refinement_description
;
1. Fixed Uiso
 At 1.2 times of:
  All C(H) groups, All C(H,H) groups
 At 1.5 times of:
  All C(H,H,H) groups
2.a Secondary CH2 refined with riding coordinates:
 C17(H17A,H17B), C19(H19A,H19B)
2.b Aromatic/amide H refined with riding coordinates:
 C2(H2), C3(H3), C4(H4), C9(H9), C10(H10), C11(H11)
2.c Idealised Me refined as rotating group:
 C14(H14A,H14B,H14C), C15(H15A,H15B,H15C), C16(H16A,H16B,H16C), C23(H23A,H23B,
 H23C), C24(H24A,H24B,H24C)
;
_olex2_submission_special_instructions 'No special instructions were received'
_oxdiff_exptl_absorpt_empirical_details
;
Empirical correction (ABSPACK) includes:
- Absorption correction using spherical harmonics
- Frame scaling
;
_oxdiff_exptl_absorpt_empirical_full_max 1.033
_oxdiff_exptl_absorpt_empirical_full_min 0.966

loop_
_space_group_symop_operation_xyz
'x, y, z'
'-x+1/2, y+1/2, -z+1/2'
'-x, -y, -z'
'x-1/2, -y-1/2, z-1/2'

loop_
_atom_site_label
_atom_site_type_symbol
_atom_site_fract_x
_atom_site_fract_y
_atom_site_fract_z
_atom_site_U_iso_or_equiv
_atom_site_adp_type
_atom_site_occupancy
_atom_site_site_symmetry_order
_atom_site_calc_flag
_atom_site_refinement_flags_posn
_atom_site_refinement_flags_adp
_atom_site_refinement_flags_occupancy
_atom_site_disorder_assembly
_atom_site_disorder_group
O1 O 0.58407(10) 0.44791(12) 0.56899(6) 0.0230(3) Uani 1 1 d . . . . .
O2 O 0.37201(11) 0.72337(12) 0.70498(6) 0.0264(3) Uani 1 1 d . . . . .
O3 O 0.40543(10) 0.38594(12) 0.59212(7) 0.0264(3) Uani 1 1 d . . . . .
O4 O 0.28635(10) 0.53863(12) 0.64567(6) 0.0231(3) Uani 1 1 d . . . . .
N1 N 0.52560(12) 0.87755(14) 0.61246(7) 0.0195(3) Uani 1 1 d . . . . .
C1 C 0.64042(14) 0.94502(17) 0.61426(8) 0.0173(3) Uani 1 1 d . . . . .
C2 C 0.64294(15) 1.09037(17) 0.60231(9) 0.0215(4) Uani 1 1 d . . . . .
H2 H 0.568724 1.141428 0.596512 0.026 Uiso 1 1 calc R . . . .
C3 C 0.75244(16) 1.15983(18) 0.59892(9) 0.0241(4) Uani 1 1 d . . . . .
H3 H 0.750838 1.256324 0.592278 0.029 Uiso 1 1 calc R . . . .
C4 C 0.86443(15) 1.08698(17) 0.60532(9) 0.0220(4) Uani 1 1 d . . . . .
H4 H 0.936626 1.132308 0.599977 0.026 Uiso 1 1 calc R . . . .
C5 C 0.86565(14) 0.94501(17) 0.61987(8) 0.0176(3) Uani 1 1 d . . . . .
C6 C 0.75795(14) 0.87307(16) 0.62813(8) 0.0160(3) Uani 1 1 d . . . . .
C7 C 0.79857(14) 0.72833(16) 0.65311(8) 0.0157(3) Uani 1 1 d . . . . .
C8 C 0.73980(14) 0.61824(16) 0.68097(8) 0.0161(3) Uani 1 1 d . . . . .
C9 C 0.80829(15) 0.49467(17) 0.70071(8) 0.0201(3) Uani 1 1 d . . . . .
H9 H 0.769337 0.419948 0.717348 0.024 Uiso 1 1 calc R . . . .
C10 C 0.93193(15) 0.47933(18) 0.69643(9) 0.0232(4) Uani 1 1 d . . . . .
H10 H 0.973894 0.394817 0.708920 0.028 Uiso 1 1 calc R . . . .
C11 C 0.99303(15) 0.59099(17) 0.67334(9) 0.0213(4) Uani 1 1 d . . . . .
H11 H 1.077072 0.583344 0.672074 0.026 Uiso 1 1 calc R . . . .
C12 C 0.92669(14) 0.71355(17) 0.65231(8) 0.0167(3) Uani 1 1 d . . . . .
C13 C 0.98031(14) 0.84980(16) 0.63272(8) 0.0181(3) Uani 1 1 d . . . . .
C14 C 1.03152(16) 0.83648(19) 0.56623(9) 0.0255(4) Uani 1 1 d . . . . .
H14A H 1.099448 0.769981 0.575214 0.038 Uiso 1 1 calc GR . . . .
H14B H 1.061822 0.925946 0.555213 0.038 Uiso 1 1 calc GR . . . .
H14C H 0.965307 0.805180 0.526703 0.038 Uiso 1 1 calc GR . . . .
C15 C 1.08597(15) 0.90216(19) 0.69555(9) 0.0258(4) Uani 1 1 d . . . . .
H15A H 1.056320 0.903001 0.738096 0.039 Uiso 1 1 calc GR . . . .
H15B H 1.110083 0.995219 0.685691 0.039 Uiso 1 1 calc GR . . . .
H15C H 1.157538 0.840972 0.702131 0.039 Uiso 1 1 calc GR . . . .
C16 C 0.41299(15) 0.96533(18) 0.60375(10) 0.0274(4) Uani 1 1 d . . . . .
H16A H 0.427373 1.034489 0.640863 0.041 Uiso 1 1 calc GR . . . .
H16B H 0.342397 0.907940 0.606463 0.041 Uiso 1 1 calc GR . . . .
H16C H 0.395414 1.011065 0.558204 0.041 Uiso 1 1 calc GR . . . .
C17 C 0.50292(15) 0.74062(16) 0.57881(8) 0.0181(3) Uani 1 1 d . . . . .
H17A H 0.570334 0.719989 0.556162 0.022 Uiso 1 1 calc R . . . .
H17B H 0.424581 0.743812 0.541788 0.022 Uiso 1 1 calc R . . . .
C18 C 0.49484(14) 0.61934(16) 0.63174(8) 0.0162(3) Uani 1 1 d . . . . .
C19 C 0.61218(13) 0.62991(17) 0.69689(8) 0.0161(3) Uani 1 1 d . . . . .
H19A H 0.608403 0.718940 0.720345 0.019 Uiso 1 1 calc R . . . .
H19B H 0.605774 0.556694 0.730473 0.019 Uiso 1 1 calc R . . . .
C20 C 0.49853(14) 0.48061(16) 0.59368(8) 0.0173(3) Uani 1 1 d . . . . .
C21 C 0.38046(14) 0.63392(17) 0.66291(8) 0.0179(3) Uani 1 1 d . . . . .
C22 C 0.28070(15) 0.43205(18) 0.59213(9) 0.0224(4) Uani 1 1 d . . . . .
C23 C 0.21594(18) 0.3076(2) 0.61529(10) 0.0333(4) Uani 1 1 d . . . . .
H23A H 0.214295 0.231418 0.582763 0.050 Uiso 1 1 calc GR . . . .
H23B H 0.131126 0.332596 0.615460 0.050 Uiso 1 1 calc GR . . . .
H23C H 0.261200 0.279639 0.662372 0.050 Uiso 1 1 calc GR . . . .
C24 C 0.21392(16) 0.4901(2) 0.52015(9) 0.0301(4) Uani 1 1 d . . . . .
H24A H 0.258829 0.570510 0.509795 0.045 Uiso 1 1 calc GR . . . .
H24B H 0.129616 0.516899 0.520523 0.045 Uiso 1 1 calc GR . . . .
H24C H 0.210802 0.419911 0.484310 0.045 Uiso 1 1 calc GR . . . .

loop_
_atom_site_aniso_label
_atom_site_aniso_U_11
_atom_site_aniso_U_22
_atom_site_aniso_U_33
_atom_site_aniso_U_23
_atom_site_aniso_U_13
_atom_site_aniso_U_12
O1 0.0185(6) 0.0252(6) 0.0257(6) -0.0048(5) 0.0062(5) 0.0043(5)
O2 0.0217(6) 0.0255(6) 0.0346(7) -0.0116(5) 0.0122(5) -0.0008(5)
O3 0.0199(6) 0.0192(6) 0.0410(7) -0.0071(5) 0.0099(5) -0.0026(5)
O4 0.0173(6) 0.0267(7) 0.0271(6) -0.0083(5) 0.0091(5) -0.0061(5)
N1 0.0140(6) 0.0158(7) 0.0287(8) 0.0002(6) 0.0053(5) 0.0039(5)
C1 0.0170(8) 0.0185(8) 0.0167(7) -0.0002(6) 0.0051(6) 0.0010(6)
C2 0.0195(8) 0.0188(8) 0.0254(9) 0.0003(7) 0.0044(6) 0.0036(7)
C3 0.0294(9) 0.0157(8) 0.0259(9) 0.0018(7) 0.0044(7) 0.0002(7)
C4 0.0212(8) 0.0196(8) 0.0255(9) 0.0014(7) 0.0065(6) -0.0038(7)
C5 0.0178(8) 0.0187(8) 0.0163(7) -0.0006(6) 0.0043(6) 0.0000(6)
C6 0.0173(7) 0.0163(8) 0.0147(7) -0.0004(6) 0.0044(6) 0.0007(6)
C7 0.0143(7) 0.0175(8) 0.0146(7) -0.0011(6) 0.0025(5) 0.0013(6)
C8 0.0140(7) 0.0184(8) 0.0157(7) -0.0010(6) 0.0035(6) 0.0004(6)
C9 0.0201(8) 0.0179(8) 0.0220(8) 0.0046(7) 0.0048(6) -0.0002(7)
C10 0.0206(8) 0.0207(9) 0.0276(9) 0.0069(7) 0.0048(7) 0.0077(7)
C11 0.0148(8) 0.0244(9) 0.0252(9) 0.0015(7) 0.0060(6) 0.0042(7)
C12 0.0152(7) 0.0195(8) 0.0156(7) -0.0009(6) 0.0041(6) -0.0002(6)
C13 0.0151(7) 0.0175(8) 0.0223(8) -0.0010(6) 0.0057(6) -0.0004(6)
C14 0.0249(9) 0.0265(9) 0.0283(9) 0.0002(7) 0.0124(7) -0.0014(7)
C15 0.0180(8) 0.0269(10) 0.0310(9) -0.0038(8) 0.0033(7) -0.0003(7)
C16 0.0174(8) 0.0224(9) 0.0430(11) 0.0014(8) 0.0087(7) 0.0061(7)
C17 0.0154(8) 0.0188(8) 0.0189(8) -0.0006(6) 0.0024(6) 0.0011(6)
C18 0.0126(7) 0.0162(8) 0.0200(8) -0.0019(6) 0.0042(6) 0.0009(6)
C19 0.0147(7) 0.0169(8) 0.0163(7) 0.0004(6) 0.0033(6) 0.0002(6)
C20 0.0142(7) 0.0181(8) 0.0173(8) 0.0004(6) -0.0002(6) 0.0021(6)
C21 0.0145(7) 0.0186(8) 0.0201(8) 0.0002(7) 0.0036(6) 0.0015(6)
C22 0.0169(8) 0.0237(9) 0.0273(9) -0.0080(7) 0.0069(6) -0.0033(7)
C23 0.0306(10) 0.0319(11) 0.0379(11) -0.0058(9) 0.0093(8) -0.0130(8)
C24 0.0234(9) 0.0380(11) 0.0284(10) -0.0069(8) 0.0058(7) -0.0060(8)

loop_
_atom_type_symbol
_atom_type_description
_atom_type_scat_dispersion_real
_atom_type_scat_dispersion_imag
_atom_type_scat_source
C C 0.0033 0.0016 'International Tables Vol C Tables 4.2.6.8 and 6.1.1.4'
H H 0.0000 0.0000 'International Tables Vol C Tables 4.2.6.8 and 6.1.1.4'
N N 0.0061 0.0033 'International Tables Vol C Tables 4.2.6.8 and 6.1.1.4'
O O 0.0106 0.0060 'International Tables Vol C Tables 4.2.6.8 and 6.1.1.4'

loop_
_exptl_crystal_face_index_h
_exptl_crystal_face_index_k
_exptl_crystal_face_index_l
_exptl_crystal_face_perp_dist
-10 8 -9 0.0968
8 -11 1 0.0975
10 -5 13 0.0914
0 -9 -19 0.0733
-12 -4 21 0.0625
12 4 -20 0.1033
1 11 15 0.0987
10 -8 9 0.0968

loop_
_geom_angle_atom_site_label_1
_geom_angle_atom_site_label_2
_geom_angle_atom_site_label_3
_geom_angle
_geom_angle_site_symmetry_1
_geom_angle_site_symmetry_3
_geom_angle_publ_flag
C20 O3 C22 120.36(12) . . ?
C21 O4 C22 122.92(12) . . ?
C1 N1 C16 117.55(13) . . ?
C1 N1 C17 118.26(13) . . ?
C17 N1 C16 114.79(13) . . ?
N1 C1 C2 120.14(14) . . ?
N1 C1 C6 122.97(14) . . ?
C2 C1 C6 116.89(14) . . ?
C1 C2 H2 118.9 . . ?
C3 C2 C1 122.15(15) . . ?
C3 C2 H2 118.9 . . ?
C2 C3 H3 119.6 . . ?
C2 C3 C4 120.77(16) . . ?
C4 C3 H3 119.6 . . ?
C3 C4 H4 120.9 . . ?
C5 C4 C3 118.15(15) . . ?
C5 C4 H4 120.9 . . ?
C4 C5 C6 122.38(14) . . ?
C4 C5 C13 125.78(14) . . ?
C6 C5 C13 111.76(14) . . ?
C1 C6 C7 133.50(14) . . ?
C5 C6 C1 119.10(14) . . ?
C5 C6 C7 107.37(13) . . ?
C8 C7 C6 133.35(14) . . ?
C8 C7 C12 118.71(14) . . ?
C12 C7 C6 107.67(13) . . ?
C7 C8 C19 124.02(14) . . ?
C9 C8 C7 117.95(14) . . ?
C9 C8 C19 117.80(14) . . ?
C8 C9 H9 118.7 . . ?
C10 C9 C8 122.52(15) . . ?
C10 C9 H9 118.7 . . ?
C9 C10 H10 120.2 . . ?
C9 C10 C11 119.68(15) . . ?
C11 C10 H10 120.2 . . ?
C10 C11 H11 120.5 . . ?
C12 C11 C10 118.92(15) . . ?
C12 C11 H11 120.5 . . ?
C7 C12 C13 111.46(13) . . ?
C11 C12 C7 121.98(14) . . ?
C11 C12 C13 126.33(14) . . ?
C5 C13 C14 111.97(13) . . ?
C5 C13 C15 111.16(13) . . ?
C12 C13 C5 101.44(12) . . ?
C12 C13 C14 112.73(13) . . ?
C12 C13 C15 110.05(13) . . ?
C14 C13 C15 109.31(13) . . ?
C13 C14 H14A 109.5 . . ?
C13 C14 H14B 109.5 . . ?
C13 C14 H14C 109.5 . . ?
H14A C14 H14B 109.5 . . ?
H14A C14 H14C 109.5 . . ?
H14B C14 H14C 109.5 . . ?
C13 C15 H15A 109.5 . . ?
C13 C15 H15B 109.5 . . ?
C13 C15 H15C 109.5 . . ?
H15A C15 H15B 109.5 . . ?
H15A C15 H15C 109.5 . . ?
H15B C15 H15C 109.5 . . ?
N1 C16 H16A 109.5 . . ?
N1 C16 H16B 109.5 . . ?
N1 C16 H16C 109.5 . . ?
H16A C16 H16B 109.5 . . ?
H16A C16 H16C 109.5 . . ?
H16B C16 H16C 109.5 . . ?
N1 C17 H17A 108.8 . . ?
N1 C17 H17B 108.8 . . ?
N1 C17 C18 113.75(13) . . ?
H17A C17 H17B 107.7 . . ?
C18 C17 H17A 108.8 . . ?
C18 C17 H17B 108.8 . . ?
C19 C18 C17 108.14(12) . . ?
C20 C18 C17 108.25(12) . . ?
C20 C18 C19 109.35(12) . . ?
C20 C18 C21 113.32(13) . . ?
C21 C18 C17 112.32(12) . . ?
C21 C18 C19 105.28(12) . . ?
C8 C19 C18 116.44(12) . . ?
C8 C19 H19A 108.2 . . ?
C8 C19 H19B 108.2 . . ?
C18 C19 H19A 108.2 . . ?
C18 C19 H19B 108.2 . . ?
H19A C19 H19B 107.3 . . ?
O1 C20 O3 118.50(14) . . ?
O1 C20 C18 122.73(14) . . ?
O3 C20 C18 118.59(13) . . ?
O2 C21 O4 117.50(14) . . ?
O2 C21 C18 123.03(14) . . ?
O4 C21 C18 119.39(13) . . ?
O3 C22 O4 110.41(12) . . ?
O3 C22 C23 106.11(14) . . ?
O3 C22 C24 110.58(13) . . ?
O4 C22 C23 106.20(13) . . ?
O4 C22 C24 109.20(14) . . ?
C24 C22 C23 114.23(14) . . ?
C22 C23 H23A 109.5 . . ?
C22 C23 H23B 109.5 . . ?
C22 C23 H23C 109.5 . . ?
H23A C23 H23B 109.5 . . ?
H23A C23 H23C 109.5 . . ?
H23B C23 H23C 109.5 . . ?
C22 C24 H24A 109.5 . . ?
C22 C24 H24B 109.5 . . ?
C22 C24 H24C 109.5 . . ?
H24A C24 H24B 109.5 . . ?
H24A C24 H24C 109.5 . . ?
H24B C24 H24C 109.5 . . ?

loop_
_geom_bond_atom_site_label_1
_geom_bond_atom_site_label_2
_geom_bond_distance
_geom_bond_site_symmetry_2
_geom_bond_publ_flag
O1 C20 1.1964(18) . ?
O2 C21 1.2007(19) . ?
O3 C20 1.3574(19) . ?
O3 C22 1.4355(19) . ?
O4 C21 1.3520(19) . ?
O4 C22 1.4439(19) . ?
N1 C1 1.406(2) . ?
N1 C16 1.465(2) . ?
N1 C17 1.454(2) . ?
C1 C2 1.409(2) . ?
C1 C6 1.424(2) . ?
C2 H2 0.9300 . ?
C2 C3 1.387(2) . ?
C3 H3 0.9300 . ?
C3 C4 1.388(2) . ?
C4 H4 0.9300 . ?
C4 C5 1.384(2) . ?
C5 C6 1.409(2) . ?
C5 C13 1.519(2) . ?
C6 C7 1.495(2) . ?
C7 C8 1.410(2) . ?
C7 C12 1.415(2) . ?
C8 C9 1.399(2) . ?
C8 C19 1.510(2) . ?
C9 H9 0.9300 . ?
C9 C10 1.385(2) . ?
C10 H10 0.9300 . ?
C10 C11 1.392(2) . ?
C11 H11 0.9300 . ?
C11 C12 1.384(2) . ?
C12 C13 1.515(2) . ?
C13 C14 1.536(2) . ?
C13 C15 1.536(2) . ?
C14 H14A 0.9600 . ?
C14 H14B 0.9600 . ?
C14 H14C 0.9600 . ?
C15 H15A 0.9600 . ?
C15 H15B 0.9600 . ?
C15 H15C 0.9600 . ?
C16 H16A 0.9600 . ?
C16 H16B 0.9600 . ?
C16 H16C 0.9600 . ?
C17 H17A 0.9700 . ?
C17 H17B 0.9700 . ?
C17 C18 1.565(2) . ?
C18 C19 1.561(2) . ?
C18 C20 1.522(2) . ?
C18 C21 1.529(2) . ?
C19 H19A 0.9700 . ?
C19 H19B 0.9700 . ?
C22 C23 1.509(2) . ?
C22 C24 1.508(2) . ?
C23 H23A 0.9600 . ?
C23 H23B 0.9600 . ?
C23 H23C 0.9600 . ?
C24 H24A 0.9600 . ?
C24 H24B 0.9600 . ?
C24 H24C 0.9600 . ?

loop_
_geom_torsion_atom_site_label_1
_geom_torsion_atom_site_label_2
_geom_torsion_atom_site_label_3
_geom_torsion_atom_site_label_4
_geom_torsion
_geom_torsion_site_symmetry_1
_geom_torsion_site_symmetry_2
_geom_torsion_site_symmetry_3
_geom_torsion_site_symmetry_4
_geom_torsion_publ_flag
N1 C1 C2 C3 -175.66(15) . . . . ?
N1 C1 C6 C5 171.86(14) . . . . ?
N1 C1 C6 C7 -10.0(3) . . . . ?
N1 C17 C18 C19 -50.03(16) . . . . ?
N1 C17 C18 C20 -168.39(12) . . . . ?
N1 C17 C18 C21 65.72(16) . . . . ?
C1 N1 C17 C18 114.23(15) . . . . ?
C1 C2 C3 C4 1.8(3) . . . . ?
C1 C6 C7 C8 -10.3(3) . . . . ?
C1 C6 C7 C12 176.04(16) . . . . ?
C2 C1 C6 C5 -8.4(2) . . . . ?
C2 C1 C6 C7 169.74(16) . . . . ?
C2 C3 C4 C5 -4.2(2) . . . . ?
C3 C4 C5 C6 0.1(2) . . . . ?
C3 C4 C5 C13 -176.44(15) . . . . ?
C4 C5 C6 C1 6.3(2) . . . . ?
C4 C5 C6 C7 -172.27(14) . . . . ?
C4 C5 C13 C12 174.89(15) . . . . ?
C4 C5 C13 C14 -64.7(2) . . . . ?
C4 C5 C13 C15 57.9(2) . . . . ?
C5 C6 C7 C8 168.02(16) . . . . ?
C5 C6 C7 C12 -5.68(16) . . . . ?
C6 C1 C2 C3 4.6(2) . . . . ?
C6 C5 C13 C12 -1.99(16) . . . . ?
C6 C5 C13 C14 118.46(15) . . . . ?
C6 C5 C13 C15 -118.95(15) . . . . ?
C6 C7 C8 C9 -178.65(15) . . . . ?
C6 C7 C8 C19 -4.3(3) . . . . ?
C6 C7 C12 C11 179.36(14) . . . . ?
C6 C7 C12 C13 4.56(17) . . . . ?
C7 C8 C9 C10 2.6(2) . . . . ?
C7 C8 C19 C18 78.45(19) . . . . ?
C7 C12 C13 C5 -1.72(16) . . . . ?
C7 C12 C13 C14 -121.64(14) . . . . ?
C7 C12 C13 C15 116.05(14) . . . . ?
C8 C7 C12 C11 4.6(2) . . . . ?
C8 C7 C12 C13 -170.22(13) . . . . ?
C8 C9 C10 C11 1.6(3) . . . . ?
C9 C8 C19 C18 -107.19(16) . . . . ?
C9 C10 C11 C12 -2.6(2) . . . . ?
C10 C11 C12 C7 -0.4(2) . . . . ?
C10 C11 C12 C13 173.55(15) . . . . ?
C11 C12 C13 C5 -176.25(15) . . . . ?
C11 C12 C13 C14 63.8(2) . . . . ?
C11 C12 C13 C15 -58.5(2) . . . . ?
C12 C7 C8 C9 -5.5(2) . . . . ?
C12 C7 C8 C19 168.86(14) . . . . ?
C13 C5 C6 C1 -176.70(13) . . . . ?
C13 C5 C6 C7 4.73(17) . . . . ?
C16 N1 C1 C2 -4.9(2) . . . . ?
C16 N1 C1 C6 174.83(15) . . . . ?
C16 N1 C17 C18 -100.01(16) . . . . ?
C17 N1 C1 C2 139.89(15) . . . . ?
C17 N1 C1 C6 -40.4(2) . . . . ?
C17 C18 C19 C8 -59.88(17) . . . . ?
C17 C18 C20 O1 58.39(18) . . . . ?
C17 C18 C20 O3 -126.43(14) . . . . ?
C17 C18 C21 O2 -70.33(19) . . . . ?
C17 C18 C21 O4 113.05(15) . . . . ?
C19 C8 C9 C10 -172.14(15) . . . . ?
C19 C18 C20 O1 -59.21(19) . . . . ?
C19 C18 C20 O3 115.97(14) . . . . ?
C19 C18 C21 O2 47.1(2) . . . . ?
C19 C18 C21 O4 -129.49(14) . . . . ?
C20 O3 C22 O4 -46.47(19) . . . . ?
C20 O3 C22 C23 -161.13(14) . . . . ?
C20 O3 C22 C24 74.49(18) . . . . ?
C20 C18 C19 C8 57.79(17) . . . . ?
C20 C18 C21 O2 166.59(15) . . . . ?
C20 C18 C21 O4 -10.03(19) . . . . ?
C21 O4 C22 O3 34.4(2) . . . . ?
C21 O4 C22 C23 149.01(15) . . . . ?
C21 O4 C22 C24 -87.38(17) . . . . ?
C21 C18 C19 C8 179.86(13) . . . . ?
C21 C18 C20 O1 -176.31(14) . . . . ?
C21 C18 C20 O3 -1.13(19) . . . . ?
C22 O3 C20 O1 -153.84(14) . . . . ?
C22 O3 C20 C18 30.8(2) . . . . ?
C22 O4 C21 O2 175.47(14) . . . . ?
C22 O4 C21 C18 -7.7(2) . . . . ?

loop_
_exptl_oxdiff_crystal_face_indexfrac_h
_exptl_oxdiff_crystal_face_indexfrac_k
_exptl_oxdiff_crystal_face_indexfrac_l
_exptl_oxdiff_crystal_face_x
_exptl_oxdiff_crystal_face_y
_exptl_oxdiff_crystal_face_z
-10.0114 8.0373 -9.1424 0.4688 -0.9052 -0.0355
8.0141 -11.0415 1.1036 -0.3983 0.7894 0.4380
10.0081 -5.0297 13.1490 -0.4524 0.8624 -0.2306
0.0200 -9.0211 -19.0500 0.1450 0.0726 0.9702
-12.0723 -4.0027 21.0151 -0.8962 -0.4921 -0.0629
12.0709 4.0025 -20.0108 0.8685 0.5001 0.0383
0.9908 11.0267 15.0331 0.0628 -0.0912 -1.0029
10.0114 -8.0373 9.1424 -0.4688 0.9052 0.0355
